data_7036349
loop_
_publ_author_name
'Chang, Ting-Wei'
'Ho, Pei-Yun'
'Mao, Kuo-Chung'
'Hong, Fung-E'

_publ_section_title
;
 Developing five-membered heterocycle substituted phosphinous acids as
 ligands for palladium-catalyzed Suzuki-Miyaura and Catellani reactions.
;
_journal_issue 39
_journal_name_full 'Dalton transactions (Cambridge, England : 2003)'
_journal_page_first 17129
_journal_page_last 17142
_journal_paper_doi 10.1039/c5dt02611c
_journal_volume 44
_journal_year 2015
_chemical_formula_moiety 'C13 H18 N O P'
_chemical_formula_sum 'C13 H18 N O P'
_chemical_formula_weight 235.25
_space_group_IT_number 33
_symmetry_cell_setting orthorhombic
_symmetry_Int_Tables_number 33
_symmetry_space_group_name_Hall 'P 2c -2n'
_symmetry_space_group_name_H-M 'P n a 21'
_atom_sites_solution_hydrogens geom
_atom_sites_solution_primary direct
_atom_sites_solution_secondary difmap
_audit_creation_method SHELXL-97
_audit_update_record
;
2015-05-22 deposited with the CCDC.
2015-09-01 downloaded from the CCDC.
;
_cell_angle_alpha 90.00
_cell_angle_beta 90.00
_cell_angle_gamma 90.00
_cell_formula_units_Z 4
_cell_length_a 24.4349(11)
_cell_length_b 8.1832(4)
_cell_length_c 6.3091(3)
_cell_measurement_reflns_used 3166
_cell_measurement_temperature 150(2)
_cell_measurement_theta_max 29.0305
_cell_measurement_theta_min 2.9900
_cell_volume 1261.54(10)
_computing_cell_refinement
; 
CrysAlis RED, Oxford Diffraction Ltd., 
Version 1.171.32.29 (release 10-06-2008 CrysAlis171 .NET) 
(compiled Jun 10 2008,16:49:55) 
;
_computing_data_collection
; 
CrysAlis CCD, Oxford Diffraction Ltd., 
Version 1.171.32.29 (release 10-06-2008 CrysAlis171 .NET) 
(compiled Jun 10 2008,16:49:55) 
;
_computing_data_reduction
; 
CrysAlis RED, Oxford Diffraction Ltd., 
Version 1.171.32.29 (release 10-06-2008 CrysAlis171 .NET) 
(compiled Jun 10 2008,16:49:55) 
;
_computing_molecular_graphics 'Bruker SHELXTL'
_computing_publication_material 'Bruker SHELXTL'
_computing_structure_refinement 'SHELXL-97 (Sheldrick, 2008)'
_computing_structure_solution 'SHELXS-97 (Sheldrick, 2008)'
_diffrn_ambient_temperature 150(2)
_diffrn_measured_fraction_theta_full 0.999
_diffrn_measured_fraction_theta_max 0.939
_diffrn_measurement_device_type 'CCD detector'
_diffrn_measurement_method '\w scans'
_diffrn_radiation_monochromator graphite
_diffrn_radiation_probe x-ray
_diffrn_radiation_type MoK\a
_diffrn_radiation_wavelength 0.71073
_diffrn_reflns_av_R_equivalents 0.0336
_diffrn_reflns_av_sigmaI/netI 0.0367
_diffrn_reflns_limit_h_max 33
_diffrn_reflns_limit_h_min -30
_diffrn_reflns_limit_k_max 10
_diffrn_reflns_limit_k_min -10
_diffrn_reflns_limit_l_max 8
_diffrn_reflns_limit_l_min -8
_diffrn_reflns_number 10549
_diffrn_reflns_theta_full 26.00
_diffrn_reflns_theta_max 29.09
_diffrn_reflns_theta_min 3.00
_diffrn_source 'fine-focus sealed tube'
_exptl_absorpt_coefficient_mu 0.197
_exptl_absorpt_correction_T_max 1.00000
_exptl_absorpt_correction_T_min 0.98612
_exptl_absorpt_correction_type multi-scan
_exptl_absorpt_process_details
; 
CrysAlisPro, Agilent Technologies, 
Version 1.171.35.21 (release 20-01-2012 CrysAlis171 .NET) 
(compiled Jan 23 2012,18:06:46) 
Empirical absorption correction using spherical harmonics, 
 implemented in SCALE3 ABSPACK scaling algorithm. 
;
_exptl_crystal_colour colorless
_exptl_crystal_density_diffrn 1.239
_exptl_crystal_density_method 'not measured'
_exptl_crystal_description parallelepiped
_exptl_crystal_F_000 504
_exptl_crystal_size_max 0.56
_exptl_crystal_size_mid 0.40
_exptl_crystal_size_min 0.08
_refine_diff_density_max 0.262
_refine_diff_density_min -0.264
_refine_diff_density_rms 0.041
_refine_ls_abs_structure_details 'Flack H D (1983), Acta Cryst. A39, 876-881'
_refine_ls_abs_structure_Flack 0.00(8)
_refine_ls_extinction_method none
_refine_ls_goodness_of_fit_ref 1.036
_refine_ls_hydrogen_treatment mixed
_refine_ls_matrix_type full
_refine_ls_number_parameters 153
_refine_ls_number_reflns 3010
_refine_ls_number_restraints 1
_refine_ls_restrained_S_all 1.036
_refine_ls_R_factor_all 0.0404
_refine_ls_R_factor_gt 0.0345
_refine_ls_shift/su_max 0.000
_refine_ls_shift/su_mean 0.000
_refine_ls_structure_factor_coef Fsqd
_refine_ls_weighting_details 'calc w=1/[\s^2^(Fo^2^)+(0.0413P)^2^+0.0653P] where P=(Fo^2^+2Fc^2^)/3'
_refine_ls_weighting_scheme calc
_refine_ls_wR_factor_gt 0.0772
_refine_ls_wR_factor_ref 0.0804
_reflns_number_gt 2740
_reflns_number_total 3010
_reflns_threshold_expression >2sigma(I)
_cod_data_source_file c5dt02611c2.cif
_cod_data_source_block yunl1
_cod_depositor_comments 'Adding full bibliography for 7036349--7036358.cif.'
_cod_database_code 7036349

loop_
_symmetry_equiv_pos_as_xyz
'x, y, z'
'-x, -y, z+1/2'
'x+1/2, -y+1/2, z'
'-x+1/2, y+1/2, z+1/2'

loop_
_atom_site_label
_atom_site_type_symbol
_atom_site_fract_x
_atom_site_fract_y
_atom_site_fract_z
_atom_site_U_iso_or_equiv
_atom_site_adp_type
_atom_site_occupancy
_atom_site_symmetry_multiplicity
_atom_site_calc_flag
_atom_site_refinement_flags
P P 0.336664(16) 0.71459(5) 0.22367(7) 0.02173(11) Uani 1 1 d .
H0A H 0.3351(8) 0.774(2) 0.417(4) 0.037(6) Uiso 1 1 d .
O O 0.31680(5) 0.54550(14) 0.1933(2) 0.0358(3) Uani 1 1 d .
N N 0.43595(6) 0.67214(17) 0.0005(2) 0.0197(3) Uani 1 1 d .
C1 C 0.49046(7) 0.71540(19) 0.0162(3) 0.0186(3) Uani 1 1 d .
C2 C 0.53445(7) 0.6685(2) -0.1116(3) 0.0238(4) Uani 1 1 d .
H2 H 0.5293 0.6017 -0.2332 0.029 Uiso 1 1 calc R
C3 C 0.58590(7) 0.7233(2) -0.0536(3) 0.0258(4) Uani 1 1 d .
H3 H 0.6168 0.6927 -0.1359 0.031 Uiso 1 1 calc R
C4 C 0.59314(7) 0.8233(2) 0.1244(3) 0.0271(4) Uani 1 1 d .
H4 H 0.6290 0.8595 0.1594 0.033 Uiso 1 1 calc R
C5 C 0.54990(6) 0.87055(19) 0.2500(3) 0.0249(4) Uani 1 1 d .
H5 H 0.5555 0.9392 0.3695 0.030 Uiso 1 1 calc R
C6 C 0.49719(6) 0.81461(18) 0.1968(3) 0.0197(3) Uani 1 1 d .
C7 C 0.44438(7) 0.8310(2) 0.2908(3) 0.0231(4) Uani 1 1 d .
H7 H 0.4358 0.8919 0.4145 0.028 Uiso 1 1 calc R
C8 C 0.40810(6) 0.74238(18) 0.1694(3) 0.0204(4) Uani 1 1 d .
C9 C 0.41441(7) 0.5618(2) -0.1603(3) 0.0293(4) Uani 1 1 d .
H9A H 0.4139 0.6175 -0.2978 0.044 Uiso 1 1 calc R
H9B H 0.3771 0.5291 -0.1220 0.044 Uiso 1 1 calc R
H9C H 0.4377 0.4647 -0.1694 0.044 Uiso 1 1 calc R
C10 C 0.29656(6) 0.8686(2) 0.0830(3) 0.0198(3) Uani 1 1 d .
C11 C 0.30191(7) 0.8390(2) -0.1559(3) 0.0243(4) Uani 1 1 d .
H11A H 0.2925 0.7253 -0.1881 0.036 Uiso 1 1 calc R
H11B H 0.3396 0.8607 -0.2004 0.036 Uiso 1 1 calc R
H11C H 0.2770 0.9122 -0.2321 0.036 Uiso 1 1 calc R
C12 C 0.23678(7) 0.8459(2) 0.1532(3) 0.0292(4) Uani 1 1 d .
H12A H 0.2337 0.8680 0.3054 0.044 Uiso 1 1 calc R
H12B H 0.2252 0.7334 0.1243 0.044 Uiso 1 1 calc R
H12C H 0.2133 0.9219 0.0747 0.044 Uiso 1 1 calc R
C13 C 0.31679(7) 1.03994(19) 0.1415(3) 0.0273(4) Uani 1 1 d .
H13A H 0.2949 1.1218 0.0664 0.041 Uiso 1 1 calc R
H13B H 0.3553 1.0513 0.1009 0.041 Uiso 1 1 calc R
H13C H 0.3131 1.0563 0.2948 0.041 Uiso 1 1 calc R

loop_
_atom_site_aniso_label
_atom_site_aniso_U_11
_atom_site_aniso_U_22
_atom_site_aniso_U_33
_atom_site_aniso_U_23
_atom_site_aniso_U_13
_atom_site_aniso_U_12
P 0.0162(2) 0.0299(2) 0.0191(2) 0.0052(2) 0.00180(17) 0.00198(15)
O 0.0271(7) 0.0295(7) 0.0508(9) 0.0123(7) 0.0038(6) -0.0016(5)
N 0.0180(7) 0.0216(7) 0.0196(7) -0.0031(6) 0.0001(6) 0.0011(5)
C1 0.0173(8) 0.0169(8) 0.0218(8) 0.0047(6) -0.0010(6) 0.0029(6)
C2 0.0276(9) 0.0213(9) 0.0225(8) 0.0014(7) 0.0051(7) 0.0036(7)
C3 0.0213(9) 0.0229(9) 0.0332(10) 0.0085(8) 0.0082(7) 0.0033(7)
C4 0.0174(8) 0.0211(8) 0.0429(11) 0.0046(8) -0.0015(7) -0.0012(6)
C5 0.0218(8) 0.0198(8) 0.0330(10) -0.0016(8) -0.0056(8) 0.0019(6)
C6 0.0182(7) 0.0166(7) 0.0244(9) 0.0010(7) -0.0012(7) 0.0039(5)
C7 0.0224(9) 0.0257(9) 0.0211(8) -0.0037(6) -0.0019(6) 0.0058(7)
C8 0.0180(8) 0.0229(8) 0.0203(9) -0.0002(6) 0.0002(6) 0.0048(6)
C9 0.0272(10) 0.0324(10) 0.0281(9) -0.0130(8) -0.0032(7) 0.0020(8)
C10 0.0127(8) 0.0259(9) 0.0208(7) 0.0005(7) 0.0000(6) -0.0001(6)
C11 0.0255(9) 0.0266(9) 0.0209(8) 0.0013(7) -0.0033(7) 0.0019(7)
C12 0.0163(8) 0.0384(10) 0.0328(10) 0.0040(8) 0.0033(7) 0.0028(7)
C13 0.0238(9) 0.0266(9) 0.0316(9) -0.0056(8) 0.0000(7) 0.0010(7)

loop_
_atom_type_symbol
_atom_type_description
_atom_type_scat_dispersion_real
_atom_type_scat_dispersion_imag
_atom_type_scat_source
C C 0.0033 0.0016 'International Tables Vol C Tables 4.2.6.8 and 6.1.1.4'
H H 0.0000 0.0000 'International Tables Vol C Tables 4.2.6.8 and 6.1.1.4'
N N 0.0061 0.0033 'International Tables Vol C Tables 4.2.6.8 and 6.1.1.4'
O O 0.0106 0.0060 'International Tables Vol C Tables 4.2.6.8 and 6.1.1.4'
P P 0.1023 0.0942 'International Tables Vol C Tables 4.2.6.8 and 6.1.1.4'

loop_
_geom_angle_atom_site_label_1
_geom_angle_atom_site_label_2
_geom_angle_atom_site_label_3
_geom_angle
O P C8 114.41(7)
O P C10 113.98(8)
C8 P C10 110.01(7)
O P H0A 117.1(9)
C8 P H0A 99.1(8)
C10 P H0A 100.5(9)
C1 N C8 108.14(13)
C1 N C9 123.85(14)
C8 N C9 127.88(14)
N C1 C2 129.02(15)
N C1 C6 108.55(14)
C2 C1 C6 122.37(15)
C3 C2 C1 117.18(17)
C3 C2 H2 121.4
C1 C2 H2 121.4
C2 C3 C4 121.07(17)
C2 C3 H3 119.5
C4 C3 H3 119.5
C5 C4 C3 121.94(16)
C5 C4 H4 119.0
C3 C4 H4 119.0
C4 C5 C6 118.27(17)
C4 C5 H5 120.9
C6 C5 H5 120.9
C5 C6 C1 119.15(15)
C5 C6 C7 134.29(17)
C1 C6 C7 106.54(14)
C8 C7 C6 107.57(15)
C8 C7 H7 126.2
C6 C7 H7 126.2
C7 C8 N 109.20(15)
C7 C8 P 125.95(13)
N C8 P 124.81(12)
N C9 H9A 109.5
N C9 H9B 109.5
H9A C9 H9B 109.5
N C9 H9C 109.5
H9A C9 H9C 109.5
H9B C9 H9C 109.5
C13 C10 C11 110.73(14)
C13 C10 C12 110.32(14)
C11 C10 C12 110.21(14)
C13 C10 P 109.96(12)
C11 C10 P 108.87(11)
C12 C10 P 106.66(11)
C10 C11 H11A 109.5
C10 C11 H11B 109.5
H11A C11 H11B 109.5
C10 C11 H11C 109.5
H11A C11 H11C 109.5
H11B C11 H11C 109.5
C10 C12 H12A 109.5
C10 C12 H12B 109.5
H12A C12 H12B 109.5
C10 C12 H12C 109.5
H12A C12 H12C 109.5
H12B C12 H12C 109.5
C10 C13 H13A 109.5
C10 C13 H13B 109.5
H13A C13 H13B 109.5
C10 C13 H13C 109.5
H13A C13 H13C 109.5
H13B C13 H13C 109.5

loop_
_geom_bond_atom_site_label_1
_geom_bond_atom_site_label_2
_geom_bond_distance
P O 1.4789(12)
P C8 1.7933(16)
P C10 1.8261(17)
P H0A 1.32(3)
N C1 1.382(2)
N C8 1.389(2)
N C9 1.457(2)
C1 C2 1.398(2)
C1 C6 1.409(2)
C2 C3 1.384(2)
C2 H2 0.9500
C3 C4 1.400(3)
C3 H3 0.9500
C4 C5 1.376(2)
C4 H4 0.9500
C5 C6 1.407(2)
C5 H5 0.9500
C6 C7 1.426(2)
C7 C8 1.378(2)
C7 H7 0.9500
C9 H9A 0.9800
C9 H9B 0.9800
C9 H9C 0.9800
C10 C13 1.532(2)
C10 C11 1.533(2)
C10 C12 1.538(2)
C11 H11A 0.9800
C11 H11B 0.9800
C11 H11C 0.9800
C12 H12A 0.9800
C12 H12B 0.9800
C12 H12C 0.9800
C13 H13A 0.9800
C13 H13B 0.9800
C13 H13C 0.9800
